data_2209373
loop_
_publ_author_name
'Cai, Wen-Xuan'
'Zhang, Qi-Wei'
'Su, Hong'
'Wen, Yi-Hang'
'Feng, Yun-Long'

_publ_section_title
<i>catena</i>-Poly[[bis(\m-3-dimethylamino-<i>N</i>-salicylidenepropylamine)isothiocyanatodicadmium(II)]-\m-isothiocyanato]
_journal_coeditor_code AT2034
_journal_issue 7
_journal_name_full 'Acta Crystallographica Section E'
_journal_page_first m1572
_journal_page_last m1574
_journal_paper_doi 10.1107/S160053680602085X
_journal_volume 62
_journal_year 2006
_chemical_formula_iupac '[Cd2 (N C S)2 (C12 H17 N2 O)2]'
_chemical_formula_moiety 'C26 H34 Cd2 N6 O2 S2'
_chemical_formula_sum 'C26 H34 Cd2 N6 O2 S2'
_chemical_formula_weight 751.55
_chemical_name_systematic
;
catena-Poly[[bis(\m-3-dimethylamino-N-
salicylidenepropylamine)isothiocyanatodicadmium(II)]-\m-isothiocyanato]
;
_space_group_IT_number 14
_symmetry_cell_setting monoclinic
_symmetry_space_group_name_Hall '-P 2ybc'
_symmetry_space_group_name_H-M 'P 1 21/c 1'
_atom_sites_solution_hydrogens geom
_atom_sites_solution_primary direct
_atom_sites_solution_secondary difmap
_audit_creation_method SHELXL97
_cell_angle_alpha 90.00
_cell_angle_beta 132.148(4)
_cell_angle_gamma 90.00
_cell_formula_units_Z 4
_cell_length_a 14.9782(15)
_cell_length_b 12.7398(13)
_cell_length_c 21.7317(15)
_cell_measurement_reflns_used 5312
_cell_measurement_temperature 273(2)
_cell_measurement_theta_max 26.1
_cell_measurement_theta_min 2.4
_cell_volume 3074.5(5)
_computing_cell_refinement 'SAINT (Bruker, 2004)'
_computing_data_collection 'SMART (Bruker, 2004)'
_computing_data_reduction SAINT
_computing_molecular_graphics 'ORTEPII (Johnson, 1976)'
_computing_publication_material SHELXL97
_computing_structure_refinement 'SHELXL97 (Sheldrick, 1997)'
_computing_structure_solution 'SHELXS97 (Sheldrick, 1997)'
_diffrn_ambient_temperature 273(2)
_diffrn_measured_fraction_theta_full 0.993
_diffrn_measured_fraction_theta_max 0.993
_diffrn_measurement_device_type 'Bruker APEX-II area-detector'
_diffrn_measurement_method '\f and \w'
_diffrn_radiation_monochromator graphite
_diffrn_radiation_source 'fine-focus sealed tube'
_diffrn_radiation_type MoK\a
_diffrn_radiation_wavelength 0.71073
_diffrn_reflns_av_R_equivalents 0.0208
_diffrn_reflns_av_sigmaI/netI 0.0281
_diffrn_reflns_limit_h_max 19
_diffrn_reflns_limit_h_min -14
_diffrn_reflns_limit_k_max 14
_diffrn_reflns_limit_k_min -16
_diffrn_reflns_limit_l_max 28
_diffrn_reflns_limit_l_min -28
_diffrn_reflns_number 20224
_diffrn_reflns_theta_full 27.87
_diffrn_reflns_theta_max 27.87
_diffrn_reflns_theta_min 1.83
_exptl_absorpt_coefficient_mu 1.552
_exptl_absorpt_correction_T_max 0.733
_exptl_absorpt_correction_T_min 0.543
_exptl_absorpt_correction_type multi-scan
_exptl_absorpt_process_details '(SADABS; Sheldrick, 1996)'
_exptl_crystal_colour yellow
_exptl_crystal_density_diffrn 1.624
_exptl_crystal_density_method 'not measured'
_exptl_crystal_description prism
_exptl_crystal_F_000 1504
_exptl_crystal_size_max 0.40
_exptl_crystal_size_mid 0.38
_exptl_crystal_size_min 0.20
_refine_diff_density_max 0.949
_refine_diff_density_min -0.783
_refine_ls_extinction_method none
_refine_ls_goodness_of_fit_ref 1.056
_refine_ls_hydrogen_treatment constr
_refine_ls_matrix_type full
_refine_ls_number_parameters 374
_refine_ls_number_reflns 7274
_refine_ls_number_restraints 8
_refine_ls_restrained_S_all 1.056
_refine_ls_R_factor_all 0.0483
_refine_ls_R_factor_gt 0.0281
_refine_ls_shift/su_max 0.001
_refine_ls_shift/su_mean 0.000
_refine_ls_structure_factor_coef Fsqd
_refine_ls_weighting_details 'calc w = 1/[\s^2^(Fo^2^)+(0.0345P)^2^+0.5071P] where P=(Fo^2^+2Fc^2^)/3'
_refine_ls_weighting_scheme calc
_refine_ls_wR_factor_gt 0.0696
_refine_ls_wR_factor_ref 0.0749
_reflns_number_gt 5081
_reflns_number_total 7274
_reflns_threshold_expression I>2\s(I)
_cod_data_source_file at2034.cif
_cod_data_source_block I
_cod_depositor_comments
;
The following automatic conversions were performed:
'_symmetry_cell_setting' value 'Monoclinic' changed to 'monoclinic'
according to '/home/saulius/struct/CIF-dictionaries/cif_core.dic'
dictionary named 'cif_core.dic' version 2.4.1 from 2010-06-29.

Automatic conversion script
Id: cif_fix_enum 1527 2010-12-29 10:47:43Z saulius 

The following automatic conversions were performed:

'_symmetry_cell_setting' value 'Monoclinic' changed to 'monoclinic'
according to /home/saulius/struct/CIF-dictionaries/cif_core.dic
dictionary named 'cif_core.dic' version 2.4.1 from 2010-06-29.

Automatic conversion script
Id: cif_fix_values 1715 2011-07-08 13:25:40Z adriana 
;
_cod_original_sg_symbol_H-M 'P 21/c'
_cod_database_code 2209373
_cod_database_fobs_code 2209373

loop_
_symmetry_equiv_pos_as_xyz
'x, y, z'
'-x, y+1/2, -z+1/2'
'-x, -y, -z'
'x, -y-1/2, z-1/2'

loop_
_atom_site_type_symbol
_atom_site_label
_atom_site_fract_x
_atom_site_fract_y
_atom_site_fract_z
_atom_site_U_iso_or_equiv
_atom_site_adp_type
_atom_site_calc_flag
_atom_site_refinement_flags
_atom_site_occupancy
_atom_site_disorder_assembly
_atom_site_disorder_group
Cd Cd1 0.232485(17) 0.355049(16) 0.468595(12) 0.05098(7) Uani d . 1 A .
Cd Cd2 0.059969(16) 0.361005(15) 0.257921(11) 0.04345(7) Uani d . 1 . .
S S1 0.41770(11) 0.07859(14) 0.66696(8) 0.1302(5) Uani d . 1 . .
S S2 0.19565(6) 0.54141(6) 0.34904(5) 0.05625(19) Uani d . 1 . .
O O1 0.23922(15) 0.29901(16) 0.37385(11) 0.0546(5) Uani d . 1 . .
O O2 0.03754(16) 0.35618(15) 0.35161(11) 0.0519(5) Uani d . 1 . .
N N1 0.4293(2) 0.3912(2) 0.53720(15) 0.0604(7) Uani d D 1 . .
N N2 0.2234(2) 0.4770(2) 0.54503(14) 0.0585(6) Uani d D 1 . .
N N3 0.2602(3) 0.2135(3) 0.5392(2) 0.0929(10) Uani d . 1 . .
N N4 -0.1248(2) 0.43869(18) 0.18208(13) 0.0521(6) Uani d . 1 . .
N N5 0.0763(2) 0.39216(19) 0.15910(15) 0.0555(6) Uani d . 1 . .
N N6 0.0242(2) 0.6963(2) 0.29260(16) 0.0646(7) Uani d . 1 . .
C C1 0.3288(2) 0.2487(2) 0.38890(17) 0.0503(7) Uani d . 1 A .
C C2 0.3061(3) 0.1755(3) 0.3316(2) 0.0627(8) Uani d . 1 . .
H H2A 0.2268 0.1617 0.2838 0.075 Uiso calc R 1 . .
C C3 0.3972(4) 0.1237(3) 0.3439(3) 0.0820(11) Uani d . 1 . .
H H3B 0.3787 0.0754 0.3047 0.098 Uiso calc R 1 . .
C C4 0.5153(4) 0.1422(3) 0.4135(3) 0.1021(15) Uani d . 1 . .
H H4A 0.5770 0.1078 0.4213 0.123 Uiso calc R 1 . .
C C5 0.5410(3) 0.2128(3) 0.4716(2) 0.0883(12) Uani d . 1 A .
H H5A 0.6210 0.2250 0.5190 0.106 Uiso calc R 1 . .
C C6 0.4501(3) 0.2667(2) 0.46139(19) 0.0585(8) Uani d . 1 . .
C C7 0.4903(3) 0.3390(3) 0.5260(2) 0.0661(9) Uani d . 1 A .
H H7A 0.5731 0.3496 0.5658 0.079 Uiso calc R 1 . .
C C8 0.4955(9) 0.4585(10) 0.6122(6) 0.102(6) Uani d PD 0.61 A 1
H H8A 0.5661 0.4864 0.6243 0.123 Uiso calc PR 0.61 A 1
H H8B 0.5234 0.4145 0.6587 0.123 Uiso calc PR 0.61 A 1
C C9 0.4251(6) 0.5502(5) 0.6071(4) 0.0697(16) Uani d PD 0.61 A 1
H H9A 0.4814 0.6023 0.6484 0.084 Uiso calc PR 0.61 A 1
H H9B 0.3773 0.5828 0.5529 0.084 Uiso calc PR 0.61 A 1
C C10 0.3431(6) 0.5170(9) 0.6209(5) 0.065(2) Uani d PD 0.61 A 1
H H10A 0.3829 0.4625 0.6630 0.078 Uiso calc PR 0.61 A 1
H H10B 0.3305 0.5765 0.6422 0.078 Uiso calc PR 0.61 A 1
C C8' 0.5056(16) 0.4640(14) 0.6086(10) 0.082(7) Uani d PD 0.39 A 2
H H8'A 0.5059 0.5332 0.5902 0.099 Uiso calc PR 0.39 A 2
H H8'B 0.5878 0.4384 0.6486 0.099 Uiso calc PR 0.39 A 2
C C9' 0.4502(9) 0.4680(12) 0.6473(6) 0.108(4) Uani d PD 0.39 A 2
H H9'A 0.5094 0.4948 0.7035 0.130 Uiso calc PR 0.39 A 2
H H9'B 0.4287 0.3975 0.6501 0.130 Uiso calc PR 0.39 A 2
C C10' 0.3378(10) 0.5379(12) 0.5973(10) 0.114(9) Uani d PD 0.39 A 2
H H10C 0.3412 0.5816 0.6354 0.136 Uiso calc PR 0.39 A 2
H H10D 0.3381 0.5839 0.5619 0.136 Uiso calc PR 0.39 A 2
C C11 0.1793(4) 0.4234(4) 0.5809(3) 0.1065(15) Uani d . 1 A .
H H11A 0.1712 0.4737 0.6098 0.160 Uiso calc R 1 . .
H H11B 0.2357 0.3701 0.6189 0.160 Uiso calc R 1 . .
H H11C 0.1025 0.3919 0.5371 0.160 Uiso calc R 1 . .
C C12 0.1376(4) 0.5602(3) 0.4907(2) 0.0979(14) Uani d . 1 A .
H H12A 0.1316 0.6077 0.5221 0.147 Uiso calc R 1 . .
H H12B 0.0601 0.5299 0.4467 0.147 Uiso calc R 1 . .
H H12C 0.1647 0.5977 0.4675 0.147 Uiso calc R 1 . .
C C13 -0.0632(2) 0.3228(2) 0.33105(17) 0.0471(6) Uani d . 1 . .
C C14 -0.0598(3) 0.2584(2) 0.38530(19) 0.0582(7) Uani d . 1 . .
H H14A 0.0144 0.2379 0.4354 0.070 Uiso calc R 1 . .
C C15 -0.1635(3) 0.2249(3) 0.3660(2) 0.0695(9) Uani d . 1 . .
H H15A -0.1580 0.1829 0.4034 0.083 Uiso calc R 1 . .
C C16 -0.2744(3) 0.2526(3) 0.2927(2) 0.0780(11) Uani d . 1 . .
H H16A -0.3441 0.2297 0.2800 0.094 Uiso calc R 1 . .
C C17 -0.2809(3) 0.3146(3) 0.2384(2) 0.0705(9) Uani d . 1 . .
H H17A -0.3565 0.3344 0.1890 0.085 Uiso calc R 1 . .
C C18 -0.1779(2) 0.3498(2) 0.25414(19) 0.0535(7) Uani d . 1 . .
C C19 -0.1984(2) 0.4128(2) 0.19018(18) 0.0573(8) Uani d . 1 . .
H H19A -0.2764 0.4378 0.1492 0.069 Uiso calc R 1 . .
C C20 -0.1708(3) 0.5045(3) 0.11023(19) 0.0677(9) Uani d . 1 . .
H H20A -0.1373 0.5745 0.1294 0.081 Uiso calc R 1 . .
H H20B -0.2577 0.5101 0.0736 0.081 Uiso calc R 1 . .
C C21 -0.1394(3) 0.4603(3) 0.06228(19) 0.0750(10) Uani d . 1 . .
H H21A -0.1916 0.4926 0.0078 0.090 Uiso calc R 1 . .
H H21B -0.1568 0.3857 0.0544 0.090 Uiso calc R 1 . .
C C22 -0.0095(3) 0.4754(3) 0.1019(2) 0.0731(10) Uani d . 1 . .
H H22A -0.0086 0.4818 0.0578 0.088 Uiso calc R 1 . .
H H22B 0.0193 0.5413 0.1320 0.088 Uiso calc R 1 . .
C C23 0.0516(4) 0.2958(3) 0.1118(2) 0.0811(11) Uani d . 1 . .
H H23A 0.0585 0.3109 0.0719 0.122 Uiso calc R 1 . .
H H23B -0.0284 0.2715 0.0836 0.122 Uiso calc R 1 . .
H H23C 0.1088 0.2425 0.1493 0.122 Uiso calc R 1 . .
C C24 0.1990(3) 0.4273(3) 0.1998(2) 0.0862(11) Uani d . 1 . .
H H24A 0.2041 0.4387 0.1586 0.129 Uiso calc R 1 . .
H H24B 0.2561 0.3746 0.2381 0.129 Uiso calc R 1 . .
H H24C 0.2166 0.4916 0.2291 0.129 Uiso calc R 1 . .
C C25 0.3286(3) 0.1603(3) 0.5936(2) 0.0670(9) Uani d . 1 A .
C C26 0.0937(2) 0.6322(2) 0.31472(16) 0.0468(6) Uani d . 1 . .

loop_
_atom_site_aniso_label
_atom_site_aniso_U_11
_atom_site_aniso_U_22
_atom_site_aniso_U_33
_atom_site_aniso_U_12
_atom_site_aniso_U_13
_atom_site_aniso_U_23
Cd1 0.03884(11) 0.05630(14) 0.04388(12) -0.00018(9) 0.02205(9) -0.00599(9)
Cd2 0.03685(11) 0.04364(11) 0.04037(11) -0.00052(8) 0.02202(9) -0.00002(8)
S1 0.0849(8) 0.1987(16) 0.0848(7) 0.0614(9) 0.0478(7) 0.0524(9)
S2 0.0412(4) 0.0476(4) 0.0659(5) -0.0025(3) 0.0302(4) -0.0091(3)
O1 0.0387(10) 0.0605(12) 0.0479(11) 0.0098(9) 0.0223(9) -0.0046(9)
O2 0.0360(9) 0.0662(13) 0.0445(10) -0.0036(9) 0.0233(8) -0.0009(9)
N1 0.0406(13) 0.0684(16) 0.0504(14) -0.0046(12) 0.0216(12) -0.0060(12)
N2 0.0556(14) 0.0626(16) 0.0478(13) -0.0011(12) 0.0308(12) -0.0070(12)
N3 0.100(3) 0.069(2) 0.089(2) 0.0015(18) 0.054(2) 0.0136(18)
N4 0.0419(12) 0.0498(14) 0.0447(13) 0.0037(10) 0.0209(11) -0.0003(11)
N5 0.0648(15) 0.0516(14) 0.0515(14) -0.0025(12) 0.0395(13) -0.0030(11)
N6 0.0682(16) 0.0447(14) 0.0677(16) 0.0089(13) 0.0402(14) 0.0058(13)
C1 0.0454(15) 0.0451(15) 0.0573(17) 0.0081(12) 0.0331(14) 0.0088(13)
C2 0.0599(19) 0.0592(18) 0.0639(19) 0.0087(15) 0.0394(17) -0.0007(16)
C3 0.083(3) 0.080(3) 0.096(3) 0.019(2) 0.066(2) 0.000(2)
C4 0.081(3) 0.115(4) 0.114(3) 0.042(3) 0.067(3) 0.008(3)
C5 0.0463(19) 0.114(3) 0.087(3) 0.018(2) 0.0374(19) 0.005(2)
C6 0.0448(16) 0.0616(19) 0.0596(18) 0.0104(14) 0.0312(15) 0.0092(15)
C7 0.0361(15) 0.085(2) 0.0556(18) 0.0021(15) 0.0218(14) 0.0034(17)
C8 0.033(5) 0.163(15) 0.058(7) -0.019(6) 0.009(5) -0.047(8)
C9 0.066(4) 0.080(4) 0.059(3) -0.023(3) 0.040(3) -0.028(3)
C10 0.051(4) 0.073(4) 0.048(4) -0.015(3) 0.024(3) -0.017(3)
C8' 0.069(12) 0.082(12) 0.099(15) -0.018(9) 0.058(12) -0.025(10)
C9' 0.070(7) 0.141(12) 0.056(6) -0.013(7) 0.019(6) -0.051(7)
C10' 0.122(14) 0.116(16) 0.108(14) -0.003(11) 0.079(12) -0.056(12)
C11 0.150(4) 0.110(3) 0.115(3) -0.027(3) 0.112(4) -0.027(3)
C12 0.105(3) 0.107(3) 0.075(2) 0.052(3) 0.057(2) 0.013(2)
C13 0.0419(14) 0.0454(15) 0.0516(15) -0.0044(12) 0.0304(13) -0.0123(13)
C14 0.0600(18) 0.0585(18) 0.0622(18) -0.0043(15) 0.0435(16) -0.0079(15)
C15 0.080(2) 0.068(2) 0.085(2) -0.0195(18) 0.065(2) -0.0189(19)
C16 0.062(2) 0.090(3) 0.100(3) -0.0253(19) 0.062(2) -0.029(2)
C17 0.0443(17) 0.085(2) 0.074(2) -0.0103(16) 0.0364(17) -0.020(2)
C18 0.0410(15) 0.0545(17) 0.0599(17) -0.0023(13) 0.0319(14) -0.0097(14)
C19 0.0370(15) 0.0591(18) 0.0524(17) 0.0051(13) 0.0204(13) -0.0057(15)
C20 0.0625(19) 0.063(2) 0.0554(17) 0.0139(16) 0.0304(16) 0.0113(16)
C21 0.074(2) 0.074(2) 0.0476(17) 0.0111(18) 0.0292(17) 0.0142(17)
C22 0.097(3) 0.061(2) 0.065(2) -0.0018(18) 0.055(2) 0.0097(17)
C23 0.116(3) 0.069(2) 0.071(2) 0.005(2) 0.068(2) -0.0096(19)
C24 0.072(2) 0.116(3) 0.088(3) -0.016(2) 0.060(2) -0.005(2)
C25 0.0510(18) 0.080(2) 0.063(2) -0.0035(17) 0.0353(17) -0.0059(19)
C26 0.0490(15) 0.0379(14) 0.0434(14) -0.0062(12) 0.0269(13) -0.0041(12)

loop_
_atom_type_symbol
_atom_type_description
_atom_type_scat_dispersion_real
_atom_type_scat_dispersion_imag
_atom_type_scat_source
C C 0.0033 0.0016 'International Tables Vol C Tables 4.2.6.8 and 6.1.1.4'
H H 0.0000 0.0000 'International Tables Vol C Tables 4.2.6.8 and 6.1.1.4'
Cd Cd -0.8075 1.2024 'International Tables Vol C Tables 4.2.6.8 and 6.1.1.4'
N N 0.0061 0.0033 'International Tables Vol C Tables 4.2.6.8 and 6.1.1.4'
O O 0.0106 0.0060 'International Tables Vol C Tables 4.2.6.8 and 6.1.1.4'
S S 0.1246 0.1234 'International Tables Vol C Tables 4.2.6.8 and 6.1.1.4'

loop_
_geom_angle_atom_site_label_1
_geom_angle_atom_site_label_2
_geom_angle_atom_site_label_3
_geom_angle_site_symmetry_1
_geom_angle_site_symmetry_3
_geom_angle
_geom_angle_publ_flag
N3 Cd1 O2 . . 106.62(10) no
N3 Cd1 O1 . . 105.85(11) no
O2 Cd1 O1 . . 77.75(7) no
N3 Cd1 N1 . . 98.73(11) no
O2 Cd1 N1 . . 150.05(8) no
O1 Cd1 N1 . . 80.23(8) no
N3 Cd1 N2 . . 96.99(11) no
O2 Cd1 N2 . . 98.55(8) no
O1 Cd1 N2 . . 157.00(8) no
N1 Cd1 N2 . . 93.84(9) no
N3 Cd1 Cd2 . . 124.37(9) no
O2 Cd1 Cd2 . . 40.97(5) no
O1 Cd1 Cd2 . . 40.54(4) no
N1 Cd1 Cd2 . . 110.66(7) no
N2 Cd1 Cd2 . . 125.53(6) no
O1 Cd2 O2 . . 76.78(7) no
O1 Cd2 N4 . . 155.90(8) no
O2 Cd2 N4 . . 79.80(8) no
O1 Cd2 N6 . 2_545 94.23(8) no
O2 Cd2 N6 . 2_545 92.27(8) no
N4 Cd2 N6 . 2_545 92.29(9) no
O1 Cd2 N5 . . 107.66(8) no
O2 Cd2 N5 . . 171.64(8) no
N4 Cd2 N5 . . 94.91(9) no
N6 Cd2 N5 2_545 . 94.43(9) no
O1 Cd2 S2 . . 75.19(5) no
O2 Cd2 S2 . . 82.13(5) no
N4 Cd2 S2 . . 96.13(6) no
N6 Cd2 S2 2_545 . 168.89(7) no
N5 Cd2 S2 . . 92.07(6) no
O1 Cd2 Cd1 . . 40.23(5) no
O2 Cd2 Cd1 . . 40.23(4) no
N4 Cd2 Cd1 . . 115.78(6) no
N6 Cd2 Cd1 2_545 . 107.24(7) no
N5 Cd2 Cd1 . . 140.85(6) no
S2 Cd2 Cd1 . . 62.470(18) no
C26 S2 Cd2 . . 104.06(9) no
C1 O1 Cd1 . . 126.40(17) no
C1 O1 Cd2 . . 134.32(18) no
Cd1 O1 Cd2 . . 99.23(7) no
C13 O2 Cd1 . . 134.65(18) no
C13 O2 Cd2 . . 121.71(16) no
Cd1 O2 Cd2 . . 98.79(7) no
C7 N1 C8' . . 112.1(8) no
C7 N1 C8 . . 118.2(5) no
C7 N1 Cd1 . . 123.0(2) no
C8' N1 Cd1 . . 124.1(7) no
C8 N1 Cd1 . . 116.8(5) no
C12 N2 C11 . . 107.4(3) no
C12 N2 C10' . . 100.2(7) no
C11 N2 C10' . . 121.9(8) no
C12 N2 C10 . . 113.5(5) no
C11 N2 C10 . . 101.8(4) no
C12 N2 Cd1 . . 110.22(19) no
C11 N2 Cd1 . . 109.0(2) no
C10' N2 Cd1 . . 107.6(8) no
C10 N2 Cd1 . . 114.3(5) no
C25 N3 Cd1 . . 145.7(3) no
C19 N4 C20 . . 117.5(2) no
C19 N4 Cd2 . . 122.0(2) no
C20 N4 Cd2 . . 119.3(2) no
C22 N5 C24 . . 108.5(3) no
C22 N5 C23 . . 109.9(3) no
C24 N5 C23 . . 107.3(3) no
C22 N5 Cd2 . . 109.00(19) no
C24 N5 Cd2 . . 110.77(19) no
C23 N5 Cd2 . . 111.3(2) no
C26 N6 Cd2 . 2 154.2(3) no
O1 C1 C2 . . 120.3(2) no
O1 C1 C6 . . 122.2(3) no
C2 C1 C6 . . 117.5(3) no
C3 C2 C1 . . 122.0(3) no
C3 C2 H2A . . 119.0 no
C1 C2 H2A . . 119.0 no
C2 C3 C4 . . 120.7(4) no
C2 C3 H3B . . 119.7 no
C4 C3 H3B . . 119.7 no
C3 C4 C5 . . 118.9(3) no
C3 C4 H4A . . 120.6 no
C5 C4 H4A . . 120.6 no
C4 C5 C6 . . 122.0(3) no
C4 C5 H5A . . 119.0 no
C6 C5 H5A . . 119.0 no
C5 C6 C1 . . 118.8(3) no
C5 C6 C7 . . 115.8(3) no
C1 C6 C7 . . 125.4(3) no
N1 C7 C6 . . 129.6(3) no
N1 C7 H7A . . 115.2 no
C6 C7 H7A . . 115.2 no
N1 C8 C9 . . 116.2(7) no
N1 C8 H8A . . 108.2 no
C9 C8 H8A . . 108.2 no
N1 C8 H8B . . 108.2 no
C9 C8 H8B . . 108.2 no
H8A C8 H8B . . 107.4 no
C10 C9 C8 . . 112.7(10) no
C10 C9 H9A . . 109.1 no
C8 C9 H9A . . 109.1 no
C10 C9 H9B . . 109.1 no
C8 C9 H9B . . 109.1 no
H9A C9 H9B . . 107.8 no
N2 C10 C9 . . 114.2(6) no
N2 C10 H10A . . 108.7 no
C9 C10 H10A . . 108.7 no
N2 C10 H10B . . 108.7 no
C9 C10 H10B . . 108.7 no
H10A C10 H10B . . 107.6 no
N1 C8' C9' . . 106.0(9) no
N1 C8' H8'A . . 110.5 no
C9' C8' H8'A . . 110.5 no
N1 C8' H8'B . . 110.5 no
C9' C8' H8'B . . 110.5 no
H8'A C8' H8'B . . 108.7 no
C8' C9' C10' . . 112.0(16) no
C8' C9' H9'A . . 109.2 no
C10' C9' H9'A . . 109.2 no
C8' C9' H9'B . . 109.2 no
C10' C9' H9'B . . 109.2 no
H9'A C9' H9'B . . 107.9 no
N2 C10' C9' . . 113.1(10) no
N2 C10' H10C . . 109.0 no
C9' C10' H10C . . 109.0 no
N2 C10' H10D . . 109.0 no
C9' C10' H10D . . 109.0 no
H10C C10' H10D . . 107.8 no
N2 C11 H11A . . 109.5 no
N2 C11 H11B . . 109.5 no
H11A C11 H11B . . 109.5 no
N2 C11 H11C . . 109.5 no
H11A C11 H11C . . 109.5 no
H11B C11 H11C . . 109.5 no
N2 C12 H12A . . 109.5 no
N2 C12 H12B . . 109.5 no
H12A C12 H12B . . 109.5 no
N2 C12 H12C . . 109.5 no
H12A C12 H12C . . 109.5 no
H12B C12 H12C . . 109.5 no
O2 C13 C14 . . 120.8(3) no
O2 C13 C18 . . 121.7(3) no
C14 C13 C18 . . 117.5(3) no
C15 C14 C13 . . 121.7(3) no
C15 C14 H14A . . 119.1 no
C13 C14 H14A . . 119.1 no
C16 C15 C14 . . 121.0(3) no
C16 C15 H15A . . 119.5 no
C14 C15 H15A . . 119.5 no
C15 C16 C17 . . 118.8(3) no
C15 C16 H16A . . 120.6 no
C17 C16 H16A . . 120.6 no
C16 C17 C18 . . 122.7(3) no
C16 C17 H17A . . 118.6 no
C18 C17 H17A . . 118.6 no
C17 C18 C13 . . 118.2(3) no
C17 C18 C19 . . 116.8(3) no
C13 C18 C19 . . 125.0(3) no
N4 C19 C18 . . 129.2(3) no
N4 C19 H19A . . 115.4 no
C18 C19 H19A . . 115.4 no
N4 C20 C21 . . 112.2(3) no
N4 C20 H20A . . 109.2 no
C21 C20 H20A . . 109.2 no
N4 C20 H20B . . 109.2 no
C21 C20 H20B . . 109.2 no
H20A C20 H20B . . 107.9 no
C20 C21 C22 . . 115.8(3) no
C20 C21 H21A . . 108.3 no
C22 C21 H21A . . 108.3 no
C20 C21 H21B . . 108.3 no
C22 C21 H21B . . 108.3 no
H21A C21 H21B . . 107.4 no
N5 C22 C21 . . 116.5(3) no
N5 C22 H22A . . 108.2 no
C21 C22 H22A . . 108.2 no
N5 C22 H22B . . 108.2 no
C21 C22 H22B . . 108.2 no
H22A C22 H22B . . 107.3 no
N5 C23 H23A . . 109.5 no
N5 C23 H23B . . 109.5 no
H23A C23 H23B . . 109.5 no
N5 C23 H23C . . 109.5 no
H23A C23 H23C . . 109.5 no
H23B C23 H23C . . 109.5 no
N5 C24 H24A . . 109.5 no
N5 C24 H24B . . 109.5 no
H24A C24 H24B . . 109.5 no
N5 C24 H24C . . 109.5 no
H24A C24 H24C . . 109.5 no
H24B C24 H24C . . 109.5 no
N3 C25 S1 . . 175.7(3) no
N6 C26 S2 . . 178.4(3) no

loop_
_geom_bond_atom_site_label_1
_geom_bond_atom_site_label_2
_geom_bond_site_symmetry_2
_geom_bond_distance
_geom_bond_publ_flag
Cd1 N3 . 2.219(3) yes
Cd1 O2 . 2.2420(18) yes
Cd1 O1 . 2.2446(19) yes
Cd1 N1 . 2.286(2) yes
Cd1 N2 . 2.344(2) yes
Cd1 Cd2 . 3.4302(4) yes
Cd2 O1 . 2.2586(17) yes
Cd2 O2 . 2.2759(19) yes
Cd2 N4 . 2.287(2) yes
Cd2 N6 2_545 2.310(3) yes
Cd2 N5 . 2.352(2) yes
Cd2 S2 . 2.8165(8) yes
S1 C25 . 1.597(4) no
S2 C26 . 1.642(3) no
O1 C1 . 1.315(3) no
O2 C13 . 1.324(3) no
N1 C7 . 1.279(4) no
N1 C8' . 1.482(9) no
N1 C8 . 1.486(6) no
N2 C12 . 1.460(4) no
N2 C11 . 1.483(4) no
N2 C10' . 1.488(9) no
N2 C10 . 1.491(6) no
N3 C25 . 1.132(4) no
N4 C19 . 1.271(4) no
N4 C20 . 1.473(4) no
N5 C22 . 1.475(4) no
N5 C24 . 1.476(4) no
N5 C23 . 1.480(4) no
N6 C26 . 1.145(3) no
N6 Cd2 2 2.310(3) no
C1 C2 . 1.402(4) no
C1 C6 . 1.412(4) no
C2 C3 . 1.370(4) no
C2 H2A . 0.9300 no
C3 C4 . 1.372(6) no
C3 H3B . 0.9300 no
C4 C5 . 1.377(6) no
C4 H4A . 0.9300 no
C5 C6 . 1.403(4) no
C5 H5A . 0.9300 no
C6 C7 . 1.431(4) no
C7 H7A . 0.9300 no
C8 C9 . 1.527(9) no
C8 H8A . 0.9700 no
C8 H8B . 0.9700 no
C9 C10 . 1.509(8) no
C9 H9A . 0.9700 no
C9 H9B . 0.9700 no
C10 H10A . 0.9700 no
C10 H10B . 0.9700 no
C8' C9' . 1.527(10) no
C8' H8'A . 0.9700 no
C8' H8'B . 0.9700 no
C9' C10' . 1.533(10) no
C9' H9'A . 0.9700 no
C9' H9'B . 0.9700 no
C10' H10C . 0.9700 no
C10' H10D . 0.9700 no
C11 H11A . 0.9600 no
C11 H11B . 0.9600 no
C11 H11C . 0.9600 no
C12 H12A . 0.9600 no
C12 H12B . 0.9600 no
C12 H12C . 0.9600 no
C13 C14 . 1.409(4) no
C13 C18 . 1.418(4) no
C14 C15 . 1.377(4) no
C14 H14A . 0.9300 no
C15 C16 . 1.367(5) no
C15 H15A . 0.9300 no
C16 C17 . 1.368(5) no
C16 H16A . 0.9300 no
C17 C18 . 1.411(4) no
C17 H17A . 0.9300 no
C18 C19 . 1.449(4) no
C19 H19A . 0.9300 no
C20 C21 . 1.512(5) no
C20 H20A . 0.9700 no
C20 H20B . 0.9700 no
C21 C22 . 1.522(5) no
C21 H21A . 0.9700 no
C21 H21B . 0.9700 no
C22 H22A . 0.9700 no
C22 H22B . 0.9700 no
C23 H23A . 0.9600 no
C23 H23B . 0.9600 no
C23 H23C . 0.9600 no
C24 H24A . 0.9600 no
C24 H24B . 0.9600 no
C24 H24C . 0.9600 no

loop_
_geom_torsion_atom_site_label_1
_geom_torsion_atom_site_label_2
_geom_torsion_atom_site_label_3
_geom_torsion_atom_site_label_4
_geom_torsion_site_symmetry_1
_geom_torsion_site_symmetry_4
_geom_torsion
_geom_torsion_publ_flag
N3 Cd1 Cd2 O1 . . -73.09(14) no
O2 Cd1 Cd2 O1 . . -148.08(11) no
N1 Cd1 Cd2 O1 . . 43.94(11) no
N2 Cd1 Cd2 O1 . . 154.86(11) no
N3 Cd1 Cd2 O2 . . 74.98(14) no
O1 Cd1 Cd2 O2 . . 148.08(11) no
N1 Cd1 Cd2 O2 . . -167.99(10) no
N2 Cd1 Cd2 O2 . . -57.06(11) no
N3 Cd1 Cd2 N4 . . 103.92(13) no
O2 Cd1 Cd2 N4 . . 28.93(10) no
O1 Cd1 Cd2 N4 . . 177.01(11) no
N1 Cd1 Cd2 N4 . . -139.05(10) no
N2 Cd1 Cd2 N4 . . -28.13(10) no
N3 Cd1 Cd2 N6 . 2_545 2.60(14) no
O2 Cd1 Cd2 N6 . 2_545 -72.39(10) no
O1 Cd1 Cd2 N6 . 2_545 75.69(11) no
N1 Cd1 Cd2 N6 . 2_545 119.63(10) no
N2 Cd1 Cd2 N6 . 2_545 -129.45(11) no
N3 Cd1 Cd2 N5 . . -118.01(15) no
O2 Cd1 Cd2 N5 . . 167.00(12) no
O1 Cd1 Cd2 N5 . . -44.92(13) no
N1 Cd1 Cd2 N5 . . -0.98(12) no
N2 Cd1 Cd2 N5 . . 109.94(12) no
N3 Cd1 Cd2 S2 . . -172.86(12) no
O2 Cd1 Cd2 S2 . . 112.15(7) no
O1 Cd1 Cd2 S2 . . -99.77(8) no
N1 Cd1 Cd2 S2 . . -55.83(7) no
N2 Cd1 Cd2 S2 . . 55.09(8) no
O1 Cd2 S2 C26 . . -156.80(12) no
O2 Cd2 S2 C26 . . -78.47(12) no
N4 Cd2 S2 C26 . . 0.31(12) no
N6 Cd2 S2 C26 2_545 . -138.7(4) no
N5 Cd2 S2 C26 . . 95.48(12) no
Cd1 Cd2 S2 C26 . . -115.62(11) no
N3 Cd1 O1 C1 . . -57.5(2) no
O2 Cd1 O1 C1 . . -161.5(2) no
N1 Cd1 O1 C1 . . 38.9(2) no
N2 Cd1 O1 C1 . . 115.5(3) no
Cd2 Cd1 O1 C1 . . 177.7(3) no
N3 Cd1 O1 Cd2 . . 124.82(11) no
O2 Cd1 O1 Cd2 . . 20.78(7) no
N1 Cd1 O1 Cd2 . . -138.79(10) no
N2 Cd1 O1 Cd2 . . -62.2(2) no
O2 Cd2 O1 C1 . . 162.1(3) no
N4 Cd2 O1 C1 . . 176.0(2) no
N6 Cd2 O1 C1 2_545 . 70.7(3) no
N5 Cd2 O1 C1 . . -25.3(3) no
S2 Cd2 O1 C1 . . -112.7(3) no
Cd1 Cd2 O1 C1 . . -177.4(3) no
O2 Cd2 O1 Cd1 . . -20.54(7) no
N4 Cd2 O1 Cd1 . . -6.6(2) no
N6 Cd2 O1 Cd1 2_545 . -111.88(9) no
N5 Cd2 O1 Cd1 . . 152.11(8) no
S2 Cd2 O1 Cd1 . . 64.68(6) no
N3 Cd1 O2 C13 . . 30.5(3) no
O1 Cd1 O2 C13 . . 133.6(2) no
N1 Cd1 O2 C13 . . 177.2(2) no
N2 Cd1 O2 C13 . . -69.5(2) no
Cd2 Cd1 O2 C13 . . 154.2(3) no
N3 Cd1 O2 Cd2 . . -123.70(11) no
O1 Cd1 O2 Cd2 . . -20.59(7) no
N1 Cd1 O2 Cd2 . . 22.96(19) no
N2 Cd1 O2 Cd2 . . 136.32(8) no
O1 Cd2 O2 C13 . . -138.1(2) no
N4 Cd2 O2 C13 . . 47.59(19) no
N6 Cd2 O2 C13 2_545 . -44.3(2) no
S2 Cd2 O2 C13 . . 145.32(19) no
Cd1 Cd2 O2 C13 . . -158.7(2) no
O1 Cd2 O2 Cd1 . . 20.54(7) no
N4 Cd2 O2 Cd1 . . -153.73(9) no
N6 Cd2 O2 Cd1 2_545 . 114.35(9) no
S2 Cd2 O2 Cd1 . . -56.01(5) no
N3 Cd1 N1 C7 . . 76.1(3) no
O2 Cd1 N1 C7 . . -71.7(3) no
O1 Cd1 N1 C7 . . -28.6(3) no
N2 Cd1 N1 C7 . . 173.8(3) no
Cd2 Cd1 N1 C7 . . -55.9(3) no
N3 Cd1 N1 C8' . . -93.1(10) no
O2 Cd1 N1 C8' . . 119.1(10) no
O1 Cd1 N1 C8' . . 162.2(10) no
N2 Cd1 N1 C8' . . 4.6(10) no
Cd2 Cd1 N1 C8' . . 134.9(10) no
N3 Cd1 N1 C8 . . -87.7(7) no
O2 Cd1 N1 C8 . . 124.5(7) no
O1 Cd1 N1 C8 . . 167.6(7) no
N2 Cd1 N1 C8 . . 10.0(7) no
Cd2 Cd1 N1 C8 . . 140.4(7) no
N3 Cd1 N2 C12 . . -144.9(3) no
O2 Cd1 N2 C12 . . -36.8(3) no
O1 Cd1 N2 C12 . . 41.9(3) no
N1 Cd1 N2 C12 . . 115.8(3) no
Cd2 Cd1 N2 C12 . . -3.0(3) no
N3 Cd1 N2 C11 . . -27.3(3) no
O2 Cd1 N2 C11 . . 80.8(2) no
O1 Cd1 N2 C11 . . 159.5(2) no
N1 Cd1 N2 C11 . . -126.6(2) no
Cd2 Cd1 N2 C11 . . 114.6(2) no
N3 Cd1 N2 C10' . . 106.8(7) no
O2 Cd1 N2 C10' . . -145.2(7) no
O1 Cd1 N2 C10' . . -66.4(8) no
N1 Cd1 N2 C10' . . 7.5(7) no
Cd2 Cd1 N2 C10' . . -111.3(7) no
N3 Cd1 N2 C10 . . 85.8(5) no
O2 Cd1 N2 C10 . . -166.1(5) no
O1 Cd1 N2 C10 . . -87.4(5) no
N1 Cd1 N2 C10 . . -13.5(5) no
Cd2 Cd1 N2 C10 . . -132.3(5) no
O2 Cd1 N3 C25 . . 169.1(6) no
O1 Cd1 N3 C25 . . 87.4(6) no
N1 Cd1 N3 C25 . . 5.2(6) no
N2 Cd1 N3 C25 . . -89.8(6) no
Cd2 Cd1 N3 C25 . . 127.7(5) no
O1 Cd2 N4 C19 . . -46.8(3) no
O2 Cd2 N4 C19 . . -33.1(2) no
N6 Cd2 N4 C19 2_545 . 58.8(2) no
N5 Cd2 N4 C19 . . 153.5(2) no
S2 Cd2 N4 C19 . . -113.9(2) no
Cd1 Cd2 N4 C19 . . -51.6(2) no
O1 Cd2 N4 C20 . . 145.9(2) no
O2 Cd2 N4 C20 . . 159.7(2) no
N6 Cd2 N4 C20 2_545 . -108.4(2) no
N5 Cd2 N4 C20 . . -13.8(2) no
S2 Cd2 N4 C20 . . 78.9(2) no
Cd1 Cd2 N4 C20 . . 141.18(19) no
O1 Cd2 N5 C22 . . -153.13(19) no
N4 Cd2 N5 C22 . . 18.3(2) no
N6 Cd2 N5 C22 2_545 . 111.0(2) no
S2 Cd2 N5 C22 . . -78.02(19) no
Cd1 Cd2 N5 C22 . . -124.53(18) no
O1 Cd2 N5 C24 . . -33.9(2) no
N4 Cd2 N5 C24 . . 137.6(2) no
N6 Cd2 N5 C24 2_545 . -129.7(2) no
S2 Cd2 N5 C24 . . 41.2(2) no
Cd1 Cd2 N5 C24 . . -5.3(3) no
O1 Cd2 N5 C23 . . 85.5(2) no
N4 Cd2 N5 C23 . . -103.1(2) no
N6 Cd2 N5 C23 2_545 . -10.4(2) no
S2 Cd2 N5 C23 . . 160.6(2) no
Cd1 Cd2 N5 C23 . . 114.1(2) no
Cd1 O1 C1 C2 . . 148.6(2) no
Cd2 O1 C1 C2 . . -34.7(4) no
Cd1 O1 C1 C6 . . -32.4(4) no
Cd2 O1 C1 C6 . . 144.4(2) no
O1 C1 C2 C3 . . 178.1(3) no
C6 C1 C2 C3 . . -0.9(5) no
C1 C2 C3 C4 . . -0.2(6) no
C2 C3 C4 C5 . . 1.0(7) no
C3 C4 C5 C6 . . -0.5(7) no
C4 C5 C6 C1 . . -0.7(6) no
C4 C5 C6 C7 . . -178.8(4) no
O1 C1 C6 C5 . . -177.7(3) no
C2 C1 C6 C5 . . 1.4(5) no
O1 C1 C6 C7 . . 0.3(5) no
C2 C1 C6 C7 . . 179.3(3) no
C8' N1 C7 C6 . . -175.4(9) no
C8 N1 C7 C6 . . 177.8(7) no
Cd1 N1 C7 C6 . . 14.2(5) no
C5 C6 C7 N1 . . -173.0(4) no
C1 C6 C7 N1 . . 9.0(6) no
C7 N1 C8 C9 . . 155.9(8) no
C8' N1 C8 C9 . . 109(9) no
Cd1 N1 C8 C9 . . -39.5(13) no
N1 C8 C9 C10 . . 79.8(12) no
C12 N2 C10 C9 . . -80.6(9) no
C11 N2 C10 C9 . . 164.3(8) no
C10' N2 C10 C9 . . -28(2) no
Cd1 N2 C10 C9 . . 47.0(10) no
C8 C9 C10 N2 . . -84.5(10) no
C7 N1 C8' C9' . . -146.2(11) no
C8 N1 C8' C9' . . -10(7) no
Cd1 N1 C8' C9' . . 24.0(18) no
N1 C8' C9' C10' . . -77.7(15) no
C12 N2 C10' C9' . . -165.5(13) no
C11 N2 C10' C9' . . 76.5(17) no
C10 N2 C10' C9' . . 62(3) no
Cd1 N2 C10' C9' . . -50.3(16) no
C8' C9' C10' N2 . . 102.7(16) no
Cd1 O2 C13 C14 . . -10.7(4) no
Cd2 O2 C13 C14 . . 139.0(2) no
Cd1 O2 C13 C18 . . 169.47(19) no
Cd2 O2 C13 C18 . . -40.9(3) no
O2 C13 C14 C15 . . 178.3(3) no
C18 C13 C14 C15 . . -1.8(4) no
C13 C14 C15 C16 . . 0.4(5) no
C14 C15 C16 C17 . . -0.1(5) no
C15 C16 C17 C18 . . 1.1(5) no
C16 C17 C18 C13 . . -2.5(5) no
C16 C17 C18 C19 . . 178.5(3) no
O2 C13 C18 C17 . . -177.4(3) no
C14 C13 C18 C17 . . 2.8(4) no
O2 C13 C18 C19 . . 1.5(4) no
C14 C13 C18 C19 . . -178.4(3) no
C20 N4 C19 C18 . . -179.8(3) no
Cd2 N4 C19 C18 . . 12.8(4) no
C17 C18 C19 N4 . . -166.7(3) no
C13 C18 C19 N4 . . 14.4(5) no
C19 N4 C20 C21 . . -129.7(3) no
Cd2 N4 C20 C21 . . 38.1(3) no
N4 C20 C21 C22 . . -75.9(4) no
C24 N5 C22 C21 . . -172.2(3) no
C23 N5 C22 C21 . . 70.7(4) no
Cd2 N5 C22 C21 . . -51.5(3) no
C20 C21 C22 N5 . . 89.4(4) no
